data_4066647
loop_
_publ_author_name
'Yih, Kuang-Hway'
'Lee, Gene-Hsiang'

_publ_section_title
;
 Thiocarbarmoyl-Assisted Formation of a New Type of \a- and \b-Isomer
 Paddlewheel Pd24+Compounds. Synthesis, Characterization, and Crystal
 Structures of [Pd(\h1-SCNMe2)(\h2-Tp)(PPh3)],
 [Pd2(\m-Hdppa)2(\m-SCNMe2)2][Cl]2, [Pd2(\m-dppa)2(\m-SCNMe2)2], and
 [Pd{\h2-S2P(OEt)2}]2(\m-dppa)(\m-SCNMe2)
;
_journal_issue 15
_journal_name_full Organometallics
_journal_page_first 3397
_journal_paper_doi 10.1021/om100558m
_journal_volume 29
_journal_year 2010
_chemical_formula_sum 'C30 H31 B N7 P Pd S'
_chemical_formula_weight 669.86
_chemical_name_systematic
;
?
;
_space_group_IT_number 2
_symmetry_cell_setting triclinic
_symmetry_space_group_name_Hall '-P 1'
_symmetry_space_group_name_H-M 'P -1'
_atom_sites_solution_hydrogens geom
_atom_sites_solution_primary direct
_atom_sites_solution_secondary difmap
_audit_creation_method SHELXL-97
_cell_angle_alpha 82.160(1)
_cell_angle_beta 75.075(1)
_cell_angle_gamma 80.182(1)
_cell_formula_units_Z 4
_cell_length_a 10.7281(6)
_cell_length_b 16.3202(8)
_cell_length_c 18.6763(10)
_cell_measurement_reflns_used 5354
_cell_measurement_temperature 295(2)
_cell_measurement_theta_max 25.88
_cell_measurement_theta_min 2.27
_cell_volume 3098.6(3)
_computing_cell_refinement 'Bruker SAINT'
_computing_data_collection 'Bruker SMART'
_computing_data_reduction 'Bruker SAINT'
_computing_molecular_graphics 'Bruker SHELXTL'
_computing_publication_material 'Bruker SHELXTL'
_computing_structure_refinement 'SHELXL-97 (Sheldrick, 1997)'
_computing_structure_solution 'SHELXS-97 (Sheldrick, 1990)'
_diffrn_ambient_temperature 295(2)
_diffrn_measured_fraction_theta_full 0.996
_diffrn_measured_fraction_theta_max 0.996
_diffrn_measurement_device_type 'BRUKER SMART ApexCCD area detector'
_diffrn_measurement_method 'omega scans'
_diffrn_radiation_monochromator graphite
_diffrn_radiation_source 'fine-focus sealed tube'
_diffrn_radiation_type MoK\a
_diffrn_radiation_wavelength 0.71073
_diffrn_reflns_av_R_equivalents 0.0318
_diffrn_reflns_av_sigmaI/netI 0.0382
_diffrn_reflns_limit_h_max 13
_diffrn_reflns_limit_h_min -13
_diffrn_reflns_limit_k_max 21
_diffrn_reflns_limit_k_min -21
_diffrn_reflns_limit_l_max 24
_diffrn_reflns_limit_l_min -24
_diffrn_reflns_number 41138
_diffrn_reflns_theta_full 27.50
_diffrn_reflns_theta_max 27.50
_diffrn_reflns_theta_min 1.13
_exptl_absorpt_coefficient_mu 0.750
_exptl_absorpt_correction_T_max 0.9424
_exptl_absorpt_correction_T_min 0.8063
_exptl_absorpt_correction_type multi-scan
_exptl_crystal_colour yellow
_exptl_crystal_density_diffrn 1.436
_exptl_crystal_density_meas 0
_exptl_crystal_density_method 'not measured'
_exptl_crystal_description plate
_exptl_crystal_F_000 1368
_exptl_crystal_size_max 0.30
_exptl_crystal_size_mid 0.25
_exptl_crystal_size_min 0.08
_refine_diff_density_max 0.663
_refine_diff_density_min -0.490
_refine_diff_density_rms 0.068
_refine_ls_extinction_method none
_refine_ls_goodness_of_fit_ref 1.049
_refine_ls_hydrogen_treatment mixed
_refine_ls_matrix_type full
_refine_ls_number_parameters 745
_refine_ls_number_reflns 14164
_refine_ls_number_restraints 0
_refine_ls_restrained_S_all 1.049
_refine_ls_R_factor_all 0.0491
_refine_ls_R_factor_gt 0.0396
_refine_ls_shift/su_max 0.002
_refine_ls_shift/su_mean 0.000
_refine_ls_structure_factor_coef Fsqd
_refine_ls_weighting_details 'calc w=1/[\s^2^(Fo^2^)+(0.0475P)^2^+1.0488P] where P=(Fo^2^+2Fc^2^)/3'
_refine_ls_weighting_scheme calc
_refine_ls_wR_factor_gt 0.0915
_refine_ls_wR_factor_ref 0.0980
_reflns_number_gt 12122
_reflns_number_total 14164
_reflns_threshold_expression >2sigma(I)
_cod_data_source_file om100558m_si_001.cif
_cod_data_source_block ic9886
_cod_depositor_comments
;
The following automatic conversions were performed:

'_symmetry_cell_setting' value 'Triclinic' changed to 'triclinic'
according to /home/saulius/struct/CIF-dictionaries/cif_core.dic
dictionary named 'cif_core.dic' version 2.4.1 from 2010-06-29.

Automatic conversion script
Id: cif_fix_values 1715 2011-07-08 13:25:40Z adriana 
;
_cod_original_sg_symbol_H-M P-1
_cod_database_code 4066647

loop_
_symmetry_equiv_pos_as_xyz
'x, y, z'
'-x, -y, -z'

loop_
_atom_site_label
_atom_site_type_symbol
_atom_site_fract_x
_atom_site_fract_y
_atom_site_fract_z
_atom_site_U_iso_or_equiv
_atom_site_adp_type
_atom_site_occupancy
_atom_site_symmetry_multiplicity
_atom_site_calc_flag
_atom_site_refinement_flags
Pd1 Pd 0.656821(19) 0.901981(12) 0.291224(11) 0.03183(6) Uani 1 1 d .
S1 S 0.90534(8) 0.98194(5) 0.26698(5) 0.0525(2) Uani 1 1 d .
P1 P 0.63337(7) 0.95904(4) 0.17664(4) 0.03200(15) Uani 1 1 d .
N1 N 0.6764(3) 1.06575(16) 0.32755(15) 0.0502(6) Uani 1 1 d .
N2 N 0.5947(2) 0.78643(14) 0.28358(14) 0.0418(6) Uani 1 1 d .
N3 N 0.5312(3) 0.74158(16) 0.34472(16) 0.0522(7) Uani 1 1 d .
N4 N 0.6742(2) 0.85698(16) 0.39961(13) 0.0433(6) Uani 1 1 d .
N5 N 0.5999(3) 0.80083(17) 0.44275(14) 0.0503(6) Uani 1 1 d .
N6 N 0.2766(4) 0.8483(3) 0.3883(2) 0.0921(12) Uani 1 1 d .
N7 N 0.3755(3) 0.8476(2) 0.42136(16) 0.0576(7) Uani 1 1 d .
B1 B 0.4857(4) 0.7741(3) 0.4217(2) 0.0559(10) Uani 1 1 d .
H1 H 0.449(3) 0.721(2) 0.4614(19) 0.067 Uiso 1 1 d .
C1 C 0.7427(3) 0.99806(17) 0.29750(16) 0.0377(6) Uani 1 1 d .
C2 C 0.7405(5) 1.1353(2) 0.3364(3) 0.0801(13) Uani 1 1 d .
H2A H 0.8331 1.1218 0.3183 0.120 Uiso 1 1 calc R
H2B H 0.7206 1.1443 0.3881 0.120 Uiso 1 1 calc R
H2C H 0.7097 1.1850 0.3085 0.120 Uiso 1 1 calc R
C3 C 0.5348(4) 1.0771(3) 0.3523(2) 0.0748(12) Uani 1 1 d .
H3A H 0.5026 1.0286 0.3442 0.112 Uiso 1 1 calc R
H3B H 0.4990 1.1254 0.3247 0.112 Uiso 1 1 calc R
H3C H 0.5093 1.0848 0.4044 0.112 Uiso 1 1 calc R
C4 C 0.6173(4) 0.7401(2) 0.2273(2) 0.0570(9) Uani 1 1 d .
H4A H 0.6600 0.7558 0.1786 0.068 Uiso 1 1 calc R
C5 C 0.5688(5) 0.6653(2) 0.2511(3) 0.0791(13) Uani 1 1 d .
H5A H 0.5717 0.6220 0.2228 0.095 Uiso 1 1 calc R
C6 C 0.5161(5) 0.6693(2) 0.3249(3) 0.0785(13) Uani 1 1 d .
H6A H 0.4754 0.6277 0.3569 0.094 Uiso 1 1 calc R
C7 C 0.7633(3) 0.8649(2) 0.43524(18) 0.0517(8) Uani 1 1 d .
H7A H 0.8267 0.9000 0.4180 0.062 Uiso 1 1 calc R
C8 C 0.7490(4) 0.8142(2) 0.50098(19) 0.0626(10) Uani 1 1 d .
H8A H 0.7989 0.8081 0.5359 0.075 Uiso 1 1 calc R
C9 C 0.6457(4) 0.7747(2) 0.50379(18) 0.0611(9) Uani 1 1 d .
H9A H 0.6121 0.7358 0.5420 0.073 Uiso 1 1 calc R
C10 C 0.1884(4) 0.9149(3) 0.4094(3) 0.0865(14) Uani 1 1 d .
H10A H 0.1100 0.9312 0.3955 0.104 Uiso 1 1 calc R
C11 C 0.2338(6) 0.9534(4) 0.4541(3) 0.115(2) Uani 1 1 d .
H11A H 0.1926 1.0020 0.4759 0.139 Uiso 1 1 calc R
C12 C 0.3479(5) 0.9108(4) 0.4622(3) 0.0964(17) Uani 1 1 d .
H12A H 0.3988 0.9236 0.4915 0.116 Uiso 1 1 calc R
C13 C 0.4951(3) 0.92614(17) 0.15499(17) 0.0394(6) Uani 1 1 d .
C14 C 0.3778(3) 0.9343(2) 0.2079(2) 0.0547(8) Uani 1 1 d .
H14A H 0.3735 0.9538 0.2532 0.066 Uiso 1 1 calc R
C15 C 0.2675(4) 0.9137(3) 0.1941(3) 0.0706(11) Uani 1 1 d .
H15A H 0.1886 0.9206 0.2294 0.085 Uiso 1 1 calc R
C16 C 0.2738(4) 0.8831(3) 0.1286(3) 0.0795(13) Uani 1 1 d .
H16A H 0.1990 0.8695 0.1193 0.095 Uiso 1 1 calc R
C17 C 0.3886(5) 0.8725(3) 0.0770(3) 0.0756(12) Uani 1 1 d .
H17A H 0.3929 0.8499 0.0331 0.091 Uiso 1 1 calc R
C18 C 0.4995(3) 0.8950(2) 0.0892(2) 0.0548(8) Uani 1 1 d .
H18A H 0.5774 0.8890 0.0529 0.066 Uiso 1 1 calc R
C19 C 0.6077(3) 1.07238(16) 0.15611(15) 0.0360(6) Uani 1 1 d .
C20 C 0.4893(3) 1.1153(2) 0.14578(19) 0.0522(8) Uani 1 1 d .
H20A H 0.4214 1.0861 0.1472 0.063 Uiso 1 1 calc R
C21 C 0.4723(4) 1.2014(2) 0.1334(2) 0.0666(11) Uani 1 1 d .
H21A H 0.3928 1.2298 0.1266 0.080 Uiso 1 1 calc R
C22 C 0.5713(4) 1.2453(2) 0.1312(2) 0.0636(10) Uani 1 1 d .
H22A H 0.5583 1.3033 0.1235 0.076 Uiso 1 1 calc R
C23 C 0.6897(4) 1.2040(2) 0.1403(2) 0.0592(9) Uani 1 1 d .
H23A H 0.7573 1.2339 0.1382 0.071 Uiso 1 1 calc R
C24 C 0.7078(3) 1.11753(18) 0.15262(18) 0.0467(7) Uani 1 1 d .
H24A H 0.7881 1.0895 0.1586 0.056 Uiso 1 1 calc R
C25 C 0.7762(3) 0.92507(17) 0.10575(16) 0.0363(6) Uani 1 1 d .
C26 C 0.8686(3) 0.86138(19) 0.1250(2) 0.0470(7) Uani 1 1 d .
H26A H 0.8566 0.8371 0.1739 0.056 Uiso 1 1 calc R
C27 C 0.9781(3) 0.8338(2) 0.0723(3) 0.0652(11) Uani 1 1 d .
H27A H 1.0391 0.7905 0.0854 0.078 Uiso 1 1 calc R
C28 C 0.9970(4) 0.8699(3) 0.0009(3) 0.0734(13) Uani 1 1 d .
H28A H 1.0716 0.8514 -0.0343 0.088 Uiso 1 1 calc R
C29 C 0.9078(4) 0.9331(3) -0.0199(2) 0.0686(11) Uani 1 1 d .
H29A H 0.9217 0.9572 -0.0689 0.082 Uiso 1 1 calc R
C30 C 0.7966(3) 0.9610(2) 0.03267(18) 0.0543(8) Uani 1 1 d .
H30A H 0.7356 1.0039 0.0189 0.065 Uiso 1 1 calc R
Pd2 Pd 0.212635(19) 0.405468(11) 0.192555(11) 0.02873(6) Uani 1 1 d .
S2 S 0.44433(8) 0.50215(5) 0.13784(5) 0.0519(2) Uani 1 1 d .
P2 P 0.15872(7) 0.45750(4) 0.30496(4) 0.03109(15) Uani 1 1 d .
N8 N 0.2144(3) 0.57251(16) 0.11609(15) 0.0505(7) Uani 1 1 d .
N9 N 0.2486(2) 0.36450(14) 0.08535(12) 0.0347(5) Uani 1 1 d .
N10 N 0.1866(2) 0.30352(16) 0.07350(13) 0.0424(6) Uani 1 1 d .
N11 N 0.1697(2) 0.28484(13) 0.23716(13) 0.0373(5) Uani 1 1 d .
N12 N 0.1064(2) 0.24103(15) 0.20453(14) 0.0413(6) Uani 1 1 d .
N13 N -0.1497(3) 0.3496(2) 0.19572(17) 0.0655(8) Uani 1 1 d .
N14 N -0.0428(2) 0.34727(18) 0.13855(14) 0.0480(6) Uani 1 1 d .
B2 B 0.0676(3) 0.2734(2) 0.1311(2) 0.0463(8) Uani 1 1 d .
H2 H 0.042(3) 0.220(2) 0.1107(18) 0.056 Uiso 1 1 d .
C31 C 0.2849(3) 0.50877(16) 0.14527(15) 0.0370(6) Uani 1 1 d .
C32 C 0.0757(4) 0.5778(2) 0.1250(2) 0.0679(11) Uani 1 1 d .
H32A H 0.0461 0.5284 0.1537 0.102 Uiso 1 1 calc R
H32B H 0.0568 0.5827 0.0770 0.102 Uiso 1 1 calc R
H32C H 0.0320 0.6259 0.1503 0.102 Uiso 1 1 calc R
C33 C 0.2733(5) 0.6445(2) 0.0730(3) 0.0891(15) Uani 1 1 d .
H33A H 0.3652 0.6354 0.0701 0.134 Uiso 1 1 calc R
H33B H 0.2341 0.6941 0.0971 0.134 Uiso 1 1 calc R
H33C H 0.2592 0.6509 0.0238 0.134 Uiso 1 1 calc R
C34 C 0.3402(3) 0.37860(19) 0.02363(16) 0.0447(7) Uani 1 1 d .
H34A H 0.3976 0.4173 0.0168 0.054 Uiso 1 1 calc R
C35 C 0.3374(4) 0.3274(2) -0.02890(18) 0.0584(9) Uani 1 1 d .
H35A H 0.3909 0.3248 -0.0766 0.070 Uiso 1 1 calc R
C36 C 0.2390(3) 0.2815(2) 0.00443(18) 0.0567(9) Uani 1 1 d .
H36A H 0.2128 0.2415 -0.0173 0.068 Uiso 1 1 calc R
C37 C 0.2004(3) 0.23476(19) 0.29431(18) 0.0492(8) Uani 1 1 d .
H37A H 0.2445 0.2492 0.3265 0.059 Uiso 1 1 calc R
C38 C 0.1582(4) 0.1589(2) 0.2994(2) 0.0664(10) Uani 1 1 d .
H38A H 0.1678 0.1133 0.3343 0.080 Uiso 1 1 calc R
C39 C 0.0994(4) 0.1651(2) 0.2421(2) 0.0622(10) Uani 1 1 d .
H39A H 0.0606 0.1233 0.2307 0.075 Uiso 1 1 calc R
C40 C -0.2318(4) 0.4138(3) 0.1766(2) 0.0768(12) Uani 1 1 d .
H40A H -0.3141 0.4303 0.2062 0.092 Uiso 1 1 calc R
C41 C -0.1822(4) 0.4531(3) 0.1083(3) 0.0936(16) Uani 1 1 d .
H41A H -0.2212 0.4994 0.0830 0.112 Uiso 1 1 calc R
C42 C -0.0628(4) 0.4088(3) 0.0863(2) 0.0876(15) Uani 1 1 d .
H42A H -0.0035 0.4197 0.0413 0.105 Uiso 1 1 calc R
C43 C 0.0381(3) 0.40276(17) 0.37316(15) 0.0358(6) Uani 1 1 d .
C44 C -0.0582(3) 0.3764(2) 0.34771(19) 0.0497(8) Uani 1 1 d .
H44A H -0.0630 0.3900 0.2984 0.060 Uiso 1 1 calc R
C45 C -0.1467(3) 0.3300(3) 0.3962(3) 0.0704(11) Uani 1 1 d .
H45A H -0.2105 0.3120 0.3791 0.085 Uiso 1 1 calc R
C46 C -0.1416(4) 0.3102(3) 0.4687(3) 0.0771(12) Uani 1 1 d .
H46A H -0.2019 0.2792 0.5009 0.093 Uiso 1 1 calc R
C47 C -0.0479(4) 0.3360(3) 0.4938(2) 0.0712(11) Uani 1 1 d .
H47A H -0.0445 0.3224 0.5433 0.085 Uiso 1 1 calc R
C48 C 0.0427(3) 0.3824(2) 0.44635(18) 0.0541(8) Uani 1 1 d .
H48A H 0.1064 0.3996 0.4641 0.065 Uiso 1 1 calc R
C49 C 0.2979(3) 0.44561(17) 0.34595(15) 0.0363(6) Uani 1 1 d .
C50 C 0.2946(3) 0.4875(2) 0.40650(19) 0.0513(8) Uani 1 1 d .
H50A H 0.2212 0.5245 0.4259 0.062 Uiso 1 1 calc R
C51 C 0.4007(4) 0.4742(2) 0.4379(2) 0.0680(11) Uani 1 1 d .
H51A H 0.3978 0.5014 0.4790 0.082 Uiso 1 1 calc R
C52 C 0.5098(4) 0.4212(2) 0.4089(2) 0.0663(10) Uani 1 1 d .
H52A H 0.5809 0.4127 0.4302 0.080 Uiso 1 1 calc R
C53 C 0.5149(3) 0.3808(2) 0.3490(2) 0.0577(9) Uani 1 1 d .
H53A H 0.5897 0.3451 0.3293 0.069 Uiso 1 1 calc R
C54 C 0.4090(3) 0.39272(19) 0.31718(17) 0.0442(7) Uani 1 1 d .
H54A H 0.4130 0.3649 0.2762 0.053 Uiso 1 1 calc R
C55 C 0.0927(3) 0.56776(17) 0.30806(15) 0.0389(6) Uani 1 1 d .
C56 C 0.1763(4) 0.6268(2) 0.28400(19) 0.0544(8) Uani 1 1 d .
H56A H 0.2658 0.6100 0.2700 0.065 Uiso 1 1 calc R
C57 C 0.1266(5) 0.7116(2) 0.2807(2) 0.0720(11) Uani 1 1 d .
H57A H 0.1830 0.7513 0.2645 0.086 Uiso 1 1 calc R
C58 C -0.0048(5) 0.7364(2) 0.3011(2) 0.0769(13) Uani 1 1 d .
H58A H -0.0375 0.7930 0.2989 0.092 Uiso 1 1 calc R
C59 C -0.0883(4) 0.6784(3) 0.3248(2) 0.0753(12) Uani 1 1 d .
H59A H -0.1777 0.6956 0.3384 0.090 Uiso 1 1 calc R
C60 C -0.0404(3) 0.5939(2) 0.3287(2) 0.0561(9) Uani 1 1 d .
H60A H -0.0976 0.5546 0.3453 0.067 Uiso 1 1 calc R

loop_
_atom_site_aniso_label
_atom_site_aniso_U_11
_atom_site_aniso_U_22
_atom_site_aniso_U_33
_atom_site_aniso_U_23
_atom_site_aniso_U_13
_atom_site_aniso_U_12
Pd1 0.03339(11) 0.02766(11) 0.03412(12) 0.00060(8) -0.00780(9) -0.00679(8)
S1 0.0380(4) 0.0439(4) 0.0773(6) -0.0001(4) -0.0156(4) -0.0123(3)
P1 0.0280(3) 0.0298(3) 0.0356(4) 0.0008(3) -0.0055(3) -0.0032(3)
N1 0.0570(17) 0.0381(14) 0.0567(17) -0.0134(12) -0.0109(13) -0.0072(12)
N2 0.0512(15) 0.0305(12) 0.0448(14) 0.0032(10) -0.0132(12) -0.0119(11)
N3 0.0626(18) 0.0417(14) 0.0560(17) 0.0066(12) -0.0150(14) -0.0255(13)
N4 0.0499(15) 0.0459(14) 0.0353(13) 0.0030(11) -0.0113(11) -0.0138(12)
N5 0.0597(17) 0.0508(16) 0.0378(14) 0.0089(12) -0.0082(12) -0.0169(13)
N6 0.082(3) 0.102(3) 0.097(3) 0.001(2) -0.028(2) -0.024(2)
N7 0.0531(17) 0.072(2) 0.0465(16) 0.0069(14) -0.0069(13) -0.0228(15)
B1 0.060(2) 0.056(2) 0.050(2) 0.0164(18) -0.0102(19) -0.027(2)
C1 0.0406(15) 0.0332(14) 0.0403(15) -0.0011(11) -0.0103(12) -0.0096(12)
C2 0.109(4) 0.047(2) 0.090(3) -0.025(2) -0.017(3) -0.023(2)
C3 0.066(3) 0.072(3) 0.078(3) -0.031(2) -0.002(2) 0.008(2)
C4 0.081(3) 0.0411(17) 0.052(2) -0.0053(15) -0.0173(18) -0.0168(17)
C5 0.119(4) 0.048(2) 0.083(3) -0.012(2) -0.028(3) -0.033(2)
C6 0.107(3) 0.052(2) 0.087(3) 0.010(2) -0.027(3) -0.047(2)
C7 0.060(2) 0.056(2) 0.0434(18) -0.0037(15) -0.0169(16) -0.0127(16)
C8 0.081(3) 0.070(2) 0.0418(19) 0.0023(16) -0.0268(18) -0.011(2)
C9 0.080(3) 0.062(2) 0.0373(18) 0.0099(15) -0.0134(17) -0.0128(19)
C10 0.053(2) 0.103(4) 0.091(3) 0.004(3) -0.011(2) 0.002(2)
C11 0.097(4) 0.124(5) 0.115(5) -0.047(4) -0.003(4) 0.006(4)
C12 0.070(3) 0.136(5) 0.094(4) -0.063(3) -0.024(3) 0.004(3)
C13 0.0354(15) 0.0375(15) 0.0471(17) 0.0061(12) -0.0175(13) -0.0064(12)
C14 0.0421(18) 0.059(2) 0.063(2) 0.0003(17) -0.0122(16) -0.0132(15)
C15 0.0407(19) 0.078(3) 0.089(3) 0.013(2) -0.0148(19) -0.0167(18)
C16 0.065(3) 0.081(3) 0.110(4) 0.015(3) -0.051(3) -0.031(2)
C17 0.087(3) 0.076(3) 0.083(3) 0.001(2) -0.050(3) -0.026(2)
C18 0.054(2) 0.059(2) 0.056(2) -0.0046(16) -0.0200(16) -0.0096(16)
C19 0.0355(14) 0.0307(13) 0.0349(14) 0.0010(11) -0.0010(11) 0.0000(11)
C20 0.0420(17) 0.0421(17) 0.065(2) 0.0070(15) -0.0091(15) 0.0007(14)
C21 0.053(2) 0.047(2) 0.084(3) 0.0068(18) -0.0089(19) 0.0149(17)
C22 0.074(3) 0.0307(16) 0.069(2) 0.0046(15) -0.0014(19) 0.0074(16)
C23 0.062(2) 0.0388(17) 0.071(2) 0.0031(16) -0.0057(18) -0.0147(16)
C24 0.0414(16) 0.0358(15) 0.0566(19) 0.0060(14) -0.0058(14) -0.0058(13)
C25 0.0332(14) 0.0342(14) 0.0425(16) -0.0109(12) -0.0053(12) -0.0077(11)
C26 0.0344(15) 0.0456(17) 0.063(2) -0.0163(15) -0.0132(14) -0.0006(13)
C27 0.0356(18) 0.063(2) 0.100(3) -0.042(2) -0.0081(19) 0.0007(16)
C28 0.047(2) 0.076(3) 0.096(3) -0.052(2) 0.020(2) -0.026(2)
C29 0.079(3) 0.070(3) 0.051(2) -0.0200(18) 0.0186(19) -0.035(2)
C30 0.062(2) 0.0502(19) 0.0454(18) -0.0058(15) 0.0003(16) -0.0112(16)
Pd2 0.03091(11) 0.02546(10) 0.02994(11) -0.00222(7) -0.00812(8) -0.00340(8)
S2 0.0427(4) 0.0504(5) 0.0617(5) 0.0007(4) -0.0069(4) -0.0179(4)
P2 0.0317(3) 0.0300(3) 0.0328(3) -0.0041(3) -0.0092(3) -0.0046(3)
N8 0.0509(16) 0.0391(14) 0.0520(16) 0.0100(12) -0.0053(13) -0.0025(12)
N9 0.0369(12) 0.0348(12) 0.0329(12) -0.0060(9) -0.0093(10) -0.0031(10)
N10 0.0384(13) 0.0506(15) 0.0412(14) -0.0162(11) -0.0067(11) -0.0098(11)
N11 0.0430(13) 0.0289(11) 0.0411(13) -0.0035(10) -0.0099(11) -0.0083(10)
N12 0.0403(13) 0.0348(13) 0.0495(15) -0.0063(11) -0.0070(11) -0.0109(10)
N13 0.0478(17) 0.084(2) 0.0586(19) -0.0028(16) -0.0054(14) -0.0071(16)
N14 0.0348(13) 0.0712(18) 0.0413(14) -0.0058(13) -0.0127(11) -0.0111(12)
B2 0.0418(19) 0.052(2) 0.051(2) -0.0160(17) -0.0089(16) -0.0188(16)
C31 0.0450(16) 0.0281(13) 0.0364(15) -0.0028(11) -0.0054(12) -0.0077(12)
C32 0.061(2) 0.067(2) 0.065(2) 0.0120(19) -0.0202(19) 0.0120(19)
C33 0.089(3) 0.053(2) 0.101(3) 0.036(2) -0.003(3) -0.010(2)
C34 0.0463(17) 0.0459(17) 0.0387(16) -0.0034(13) -0.0039(13) -0.0081(14)
C35 0.062(2) 0.072(2) 0.0374(17) -0.0175(16) 0.0018(15) -0.0116(18)
C36 0.060(2) 0.072(2) 0.0433(18) -0.0261(17) -0.0079(16) -0.0145(18)
C37 0.059(2) 0.0396(17) 0.0473(18) 0.0053(14) -0.0163(15) -0.0051(14)
C38 0.086(3) 0.0381(18) 0.071(3) 0.0135(17) -0.017(2) -0.0143(18)
C39 0.070(2) 0.0385(18) 0.079(3) -0.0045(17) -0.008(2) -0.0237(17)
C40 0.044(2) 0.101(3) 0.079(3) -0.010(2) -0.012(2) 0.005(2)
C41 0.057(3) 0.122(4) 0.089(3) 0.027(3) -0.028(2) 0.008(3)
C42 0.053(2) 0.128(4) 0.063(3) 0.029(3) -0.012(2) 0.002(2)
C43 0.0310(14) 0.0359(14) 0.0377(15) -0.0037(11) -0.0043(11) -0.0027(11)
C44 0.0391(17) 0.055(2) 0.056(2) -0.0061(15) -0.0118(15) -0.0071(14)
C45 0.0355(18) 0.073(3) 0.102(3) -0.010(2) -0.0055(19) -0.0199(17)
C46 0.050(2) 0.076(3) 0.088(3) 0.015(2) 0.009(2) -0.022(2)
C47 0.065(2) 0.084(3) 0.049(2) 0.0160(19) 0.0028(18) -0.011(2)
C48 0.0493(19) 0.065(2) 0.0462(19) -0.0007(16) -0.0073(15) -0.0122(16)
C49 0.0372(15) 0.0371(14) 0.0374(15) 0.0005(11) -0.0126(12) -0.0108(12)
C50 0.0546(19) 0.0495(19) 0.058(2) -0.0122(15) -0.0234(16) -0.0081(15)
C51 0.081(3) 0.070(3) 0.074(3) -0.016(2) -0.046(2) -0.019(2)
C52 0.062(2) 0.069(2) 0.082(3) 0.003(2) -0.045(2) -0.0165(19)
C53 0.0419(18) 0.059(2) 0.072(2) 0.0104(18) -0.0231(17) -0.0049(15)
C54 0.0415(16) 0.0468(17) 0.0453(17) 0.0017(13) -0.0161(14) -0.0057(13)
C55 0.0497(17) 0.0324(14) 0.0350(15) -0.0056(11) -0.0132(13) 0.0000(12)
C56 0.067(2) 0.0387(17) 0.056(2) -0.0079(15) -0.0090(17) -0.0087(15)
C57 0.109(4) 0.0377(19) 0.066(2) -0.0045(17) -0.015(2) -0.011(2)
C58 0.116(4) 0.043(2) 0.065(3) -0.0112(18) -0.027(3) 0.018(2)
C59 0.077(3) 0.059(3) 0.084(3) -0.016(2) -0.028(2) 0.026(2)
C60 0.054(2) 0.0482(19) 0.064(2) -0.0121(16) -0.0167(17) 0.0076(15)

loop_
_atom_type_symbol
_atom_type_description
_atom_type_scat_dispersion_real
_atom_type_scat_dispersion_imag
_atom_type_scat_source
C C 0.0033 0.0016 'International Tables Vol C Tables 4.2.6.8 and 6.1.1.4'
H H 0.0000 0.0000 'International Tables Vol C Tables 4.2.6.8 and 6.1.1.4'
N N 0.0061 0.0033 'International Tables Vol C Tables 4.2.6.8 and 6.1.1.4'
P P 0.1023 0.0942 'International Tables Vol C Tables 4.2.6.8 and 6.1.1.4'
S S 0.1246 0.1234 'International Tables Vol C Tables 4.2.6.8 and 6.1.1.4'
B B 0.0013 0.0007 'International Tables Vol C Tables 4.2.6.8 and 6.1.1.4'
Pd Pd -0.9988 1.0072 'International Tables Vol C Tables 4.2.6.8 and 6.1.1.4'

loop_
_geom_angle_atom_site_label_1
_geom_angle_atom_site_label_2
_geom_angle_atom_site_label_3
_geom_angle
C1 Pd1 N4 88.63(11)
C1 Pd1 N2 170.64(11)
N4 Pd1 N2 88.29(9)
C1 Pd1 P1 88.75(8)
N4 Pd1 P1 176.27(7)
N2 Pd1 P1 94.71(7)
C25 P1 C13 107.13(14)
C25 P1 C19 103.90(13)
C13 P1 C19 103.46(13)
C25 P1 Pd1 110.40(10)
C13 P1 Pd1 110.96(9)
C19 P1 Pd1 120.05(10)
C1 N1 C3 122.0(3)
C1 N1 C2 122.1(3)
C3 N1 C2 116.0(3)
C4 N2 N3 106.5(2)
C4 N2 Pd1 131.5(2)
N3 N2 Pd1 121.62(19)
C6 N3 N2 108.6(3)
C6 N3 B1 128.5(3)
N2 N3 B1 122.8(3)
C7 N4 N5 106.7(3)
C7 N4 Pd1 130.5(2)
N5 N4 Pd1 122.10(19)
C9 N5 N4 108.4(3)
C9 N5 B1 128.2(3)
N4 N5 B1 123.4(3)
C10 N6 N7 106.8(4)
C12 N7 N6 109.0(4)
C12 N7 B1 126.7(4)
N6 N7 B1 123.3(3)
N5 B1 N3 109.8(3)
N5 B1 N7 110.6(3)
N3 B1 N7 109.8(3)
N1 C1 S1 124.2(2)
N1 C1 Pd1 121.8(2)
S1 C1 Pd1 113.90(15)
N2 C4 C5 110.6(3)
C6 C5 C4 104.3(3)
N3 C6 C5 109.9(3)
N4 C7 C8 110.8(3)
C9 C8 C7 104.7(3)
N5 C9 C8 109.4(3)
C11 C10 N6 107.7(5)
C12 C11 C10 108.8(5)
N7 C12 C11 107.8(4)
C18 C13 C14 118.6(3)
C18 C13 P1 124.2(2)
C14 C13 P1 117.2(2)
C15 C14 C13 120.4(4)
C16 C15 C14 120.2(4)
C17 C16 C15 120.2(4)
C16 C17 C18 120.3(4)
C13 C18 C17 120.3(4)
C24 C19 C20 118.7(3)
C24 C19 P1 119.3(2)
C20 C19 P1 121.9(2)
C21 C20 C19 120.0(3)
C22 C21 C20 120.7(3)
C21 C22 C23 120.3(3)
C22 C23 C24 119.5(3)
C19 C24 C23 120.8(3)
C26 C25 C30 118.9(3)
C26 C25 P1 119.0(2)
C30 C25 P1 122.1(2)
C27 C26 C25 120.4(3)
C28 C27 C26 119.9(4)
C27 C28 C29 121.0(3)
C28 C29 C30 119.5(4)
C25 C30 C29 120.2(4)
C31 Pd2 N11 169.89(10)
C31 Pd2 N9 88.70(10)
N11 Pd2 N9 87.74(9)
C31 Pd2 P2 89.92(8)
N11 Pd2 P2 94.43(6)
N9 Pd2 P2 174.84(6)
C49 P2 C55 104.19(13)
C49 P2 C43 105.03(13)
C55 P2 C43 104.88(13)
C49 P2 Pd2 111.92(10)
C55 P2 Pd2 117.51(9)
C43 P2 Pd2 112.22(9)
C31 N8 C32 123.2(3)
C31 N8 C33 121.3(3)
C32 N8 C33 115.4(3)
C34 N9 N10 107.0(2)
C34 N9 Pd2 131.3(2)
N10 N9 Pd2 120.88(17)
C36 N10 N9 108.9(2)
C36 N10 B2 128.3(3)
N9 N10 B2 122.5(2)
C37 N11 N12 106.4(2)
C37 N11 Pd2 131.7(2)
N12 N11 Pd2 121.75(18)
C39 N12 N11 108.8(3)
C39 N12 B2 128.1(3)
N11 N12 B2 122.7(2)
C40 N13 N14 105.3(3)
C42 N14 N13 109.0(3)
C42 N14 B2 127.1(3)
N13 N14 B2 122.7(3)
N14 B2 N12 113.4(3)
N14 B2 N10 107.2(3)
N12 B2 N10 109.2(3)
N8 C31 S2 124.3(2)
N8 C31 Pd2 122.0(2)
S2 C31 Pd2 113.38(15)
N9 C34 C35 110.0(3)
C36 C35 C34 105.1(3)
N10 C36 C35 108.9(3)
N11 C37 C38 110.9(3)
C39 C38 C37 104.7(3)
N12 C39 C38 109.2(3)
N13 C40 C41 112.3(4)
C42 C41 C40 103.5(4)
N14 C42 C41 109.9(4)
C48 C43 C44 119.1(3)
C48 C43 P2 123.3(2)
C44 C43 P2 117.4(2)
C45 C44 C43 119.6(3)
C46 C45 C44 120.9(4)
C47 C46 C45 119.7(4)
C46 C47 C48 120.8(4)
C43 C48 C47 120.0(3)
C54 C49 C50 118.9(3)
C54 C49 P2 119.4(2)
C50 C49 P2 121.7(2)
C51 C50 C49 119.8(3)
C52 C51 C50 120.4(3)
C53 C52 C51 120.3(3)
C52 C53 C54 120.1(3)
C49 C54 C53 120.4(3)
C56 C55 C60 119.2(3)
C56 C55 P2 119.2(2)
C60 C55 P2 121.4(2)
C55 C56 C57 120.0(4)
C58 C57 C56 120.2(4)
C59 C58 C57 120.3(4)
C58 C59 C60 120.3(4)
C59 C60 C55 120.1(4)

loop_
_geom_bond_atom_site_label_1
_geom_bond_atom_site_label_2
_geom_bond_distance
Pd1 C1 1.980(3)
Pd1 N4 2.101(2)
Pd1 N2 2.138(2)
Pd1 P1 2.2725(7)
S1 C1 1.676(3)
P1 C25 1.809(3)
P1 C13 1.815(3)
P1 C19 1.825(3)
N1 C1 1.318(4)
N1 C3 1.457(5)
N1 C2 1.471(4)
N2 C4 1.325(4)
N2 N3 1.358(3)
N3 C6 1.331(4)
N3 B1 1.532(5)
N4 C7 1.328(4)
N4 N5 1.357(3)
N5 C9 1.344(4)
N5 B1 1.525(5)
N6 C10 1.344(6)
N6 N7 1.356(5)
N7 C12 1.315(5)
N7 B1 1.534(5)
C4 C5 1.382(5)
C5 C6 1.354(6)
C7 C8 1.373(5)
C8 C9 1.359(5)
C10 C11 1.337(7)
C11 C12 1.334(7)
C13 C18 1.379(4)
C13 C14 1.384(4)
C14 C15 1.378(5)
C15 C16 1.365(6)
C16 C17 1.356(6)
C17 C18 1.384(5)
C19 C24 1.386(4)
C19 C20 1.388(4)
C20 C21 1.381(5)
C21 C22 1.367(5)
C22 C23 1.373(5)
C23 C24 1.388(4)
C25 C26 1.387(4)
C25 C30 1.388(4)
C26 C27 1.378(4)
C27 C28 1.362(6)
C28 C29 1.370(6)
C29 C30 1.388(5)
Pd2 C31 1.977(3)
Pd2 N11 2.109(2)
Pd2 N9 2.118(2)
Pd2 P2 2.2708(7)
S2 C31 1.666(3)
P2 C49 1.817(3)
P2 C55 1.821(3)
P2 C43 1.824(3)
N8 C31 1.319(4)
N8 C32 1.442(4)
N8 C33 1.470(4)
N9 C34 1.330(4)
N9 N10 1.358(3)
N10 C36 1.339(4)
N10 B2 1.546(4)
N11 C37 1.329(4)
N11 N12 1.357(3)
N12 C39 1.342(4)
N12 B2 1.535(5)
N13 C40 1.322(5)
N13 N14 1.350(4)
N14 C42 1.332(5)
N14 B2 1.532(5)
C34 C35 1.381(4)
C35 C36 1.366(5)
C37 C38 1.373(5)
C38 C39 1.361(5)
C40 C41 1.365(6)
C41 C42 1.351(6)
C43 C48 1.373(4)
C43 C44 1.392(4)
C44 C45 1.383(5)
C45 C46 1.361(6)
C46 C47 1.359(6)
C47 C48 1.388(5)
C49 C54 1.379(4)
C49 C50 1.389(4)
C50 C51 1.383(5)
C51 C52 1.367(6)
C52 C53 1.358(5)
C53 C54 1.386(4)
C55 C56 1.379(4)
C55 C60 1.387(4)
C56 C57 1.394(5)
C57 C58 1.366(6)
C58 C59 1.366(6)
C59 C60 1.386(5)
